data_7007399
loop_
_publ_author_name
'Zhang, Xiaofeng'
'Chen, Hui'
'Ma, Chengbing'
'Chen, Changneng'
'Liu, Qiutian'

_publ_section_title
;
 Syntheses and structural characterizations of 24-membered dimetal (Mn,
 Ni, Fe) macrocyclic complexes and the C-S bond formation between
 acetylacetone and a mercapto N-heterocycle.
;
_journal_issue 33
_journal_name_full 'Dalton transactions (Cambridge, England : 2003)'
_journal_page_first 4047
_journal_page_last 4055
_journal_paper_doi 10.1039/b604579k
_journal_year 2006
_chemical_formula_moiety 'C12 H14 N2 O4 S3'
_chemical_formula_sum 'C12 H14 N2 O4 S3'
_chemical_formula_weight 346.43
_chemical_name_systematic
;
?
;
_space_group_IT_number 14
_symmetry_cell_setting monoclinic
_symmetry_space_group_name_Hall '-P 2yn'
_symmetry_space_group_name_H-M 'P 1 21/n 1'
_atom_sites_solution_hydrogens 'geom and difmap for hydroxyl'
_atom_sites_solution_primary direct
_atom_sites_solution_secondary difmap
_audit_creation_method SHELXL-97
_cell_angle_alpha 90.00
_cell_angle_beta 95.259(2)
_cell_angle_gamma 90.00
_cell_formula_units_Z 4
_cell_length_a 12.9134(2)
_cell_length_b 8.7061(3)
_cell_length_c 13.7625(5)
_cell_measurement_reflns_used 2589
_cell_measurement_temperature 293(2)
_cell_measurement_theta_max 25.07
_cell_measurement_theta_min 2.77
_cell_volume 1540.74(8)
_computing_cell_refinement 'Siemens SMART & SAINT'
_computing_data_collection 'Siemens SMART'
_computing_data_reduction 'Siemens XPREP'
_computing_molecular_graphics 'Bruker SHELXTL'
_computing_publication_material 'Bruker SHELXTL, enCIFer (Allen et al., 2004)'
_computing_structure_refinement 'Siemens SHELXTL'
_computing_structure_solution 'Siemens SHELXTL'
_diffrn_ambient_temperature 293(2)
_diffrn_measured_fraction_theta_full 0.975
_diffrn_measured_fraction_theta_max 0.975
_diffrn_measurement_device_type 'CCD area detector'
_diffrn_measurement_method 'phi and omega scans'
_diffrn_radiation_monochromator graphite
_diffrn_radiation_source 'fine-focus sealed tube'
_diffrn_radiation_type MoK\a
_diffrn_radiation_wavelength 0.71073
_diffrn_reflns_av_R_equivalents 0.0229
_diffrn_reflns_av_sigmaI/netI 0.0327
_diffrn_reflns_limit_h_max 15
_diffrn_reflns_limit_h_min -6
_diffrn_reflns_limit_k_max 10
_diffrn_reflns_limit_k_min -9
_diffrn_reflns_limit_l_max 16
_diffrn_reflns_limit_l_min -16
_diffrn_reflns_number 4263
_diffrn_reflns_theta_full 25.07
_diffrn_reflns_theta_max 25.07
_diffrn_reflns_theta_min 2.77
_diffrn_standards_decay_% 0
_diffrn_standards_number 0
_exptl_absorpt_coefficient_mu 0.496
_exptl_absorpt_correction_T_max 1.0000
_exptl_absorpt_correction_T_min .7616
_exptl_absorpt_correction_type empirical
_exptl_absorpt_process_details 'SADABS (Sheldrick, 1996)'
_exptl_crystal_colour colourless
_exptl_crystal_density_diffrn 1.493
_exptl_crystal_density_method 'not measured'
_exptl_crystal_description block
_exptl_crystal_F_000 720
_exptl_crystal_size_max .42
_exptl_crystal_size_mid .38
_exptl_crystal_size_min .22
_refine_diff_density_max 0.322
_refine_diff_density_min -0.324
_refine_diff_density_rms 0.062
_refine_ls_extinction_coef 0.0149(9)
_refine_ls_extinction_expression Fc^*^=kFc[1+0.001xFc^2^\l^3^/sin(2\q)]^-1/4^
_refine_ls_extinction_method SHELXL
_refine_ls_goodness_of_fit_ref 1.225
_refine_ls_hydrogen_treatment 'constr and refall with hydroxy'
_refine_ls_matrix_type full
_refine_ls_number_parameters 201
_refine_ls_number_reflns 2679
_refine_ls_number_restraints 0
_refine_ls_restrained_S_all 1.225
_refine_ls_R_factor_all 0.0712
_refine_ls_R_factor_gt 0.0556
_refine_ls_shift/su_max 0.000
_refine_ls_shift/su_mean 0.000
_refine_ls_structure_factor_coef Fsqd
_refine_ls_weighting_details 'calc w=1/[\s^2^(Fo^2^)+(0.0127P)^2^+2.6752P] where P=(Fo^2^+2Fc^2^)/3'
_refine_ls_weighting_scheme calc
_refine_ls_wR_factor_gt 0.1085
_refine_ls_wR_factor_ref 0.1202
_reflns_number_gt 2266
_reflns_number_total 2679
_reflns_threshold_expression >2\s(I)
_cod_data_source_file b604579k.txt
_cod_data_source_block H2L
_cod_depositor_comments
;
The following automatic conversions were performed:
'_symmetry_cell_setting' value 'Monoclinic' changed to 'monoclinic'
according to '/home/saulius/struct/CIF-dictionaries/cif_core.dic'
dictionary named 'cif_core.dic' version 2.4.1 from 2010-06-29.

Automatic conversion script
Id: cif_fix_enum 1527 2010-12-29 10:47:43Z saulius 
;
_cod_original_sg_symbol_H-M P2(1)/n
_cod_database_code 7007399

loop_
_symmetry_equiv_pos_as_xyz
'x, y, z'
'-x+1/2, y+1/2, -z+1/2'
'-x, -y, -z'
'x-1/2, -y-1/2, z-1/2'

loop_
_atom_site_label
_atom_site_type_symbol
_atom_site_fract_x
_atom_site_fract_y
_atom_site_fract_z
_atom_site_U_iso_or_equiv
_atom_site_adp_type
_atom_site_occupancy
_atom_site_symmetry_multiplicity
_atom_site_calc_flag
_atom_site_refinement_flags
_atom_site_disorder_assembly
_atom_site_disorder_group
S1 S 0.53011(7) 0.31731(13) 0.28400(7) 0.0488(3) Uani 1 1 d . . .
S2 S 0.37086(7) 0.28077(13) 0.43402(7) 0.0462(3) Uani 1 1 d . . .
S3 S 0.34864(8) 0.27272(14) 0.65413(7) 0.0523(3) Uani 1 1 d . . .
O1 O 0.2855(3) 0.1154(4) 0.1455(2) 0.0718(9) Uani 1 1 d . A 1
H1A H 0.255(4) 0.242(7) 0.126(4) 0.086 Uiso 1 1 d . B 1
O2 O 0.2641(2) 0.3950(4) 0.1281(2) 0.0674(9) Uani 1 1 d . A 2
O3 O 0.1001(2) 0.0384(4) 0.5533(2) 0.0631(8) Uani 1 1 d . C 1
H3A H 0.064(3) 0.152(6) 0.538(3) 0.076 Uiso 1 1 d . D 1
O4 O 0.0607(2) 0.3128(4) 0.5349(2) 0.0688(9) Uani 1 1 d . C 2
N1 N 0.5665(2) 0.3165(4) 0.4779(2) 0.0484(8) Uani 1 1 d . . .
N2 N 0.5229(2) 0.3043(4) 0.5665(2) 0.0483(8) Uani 1 1 d . . .
C1 C 0.4309(4) -0.0037(6) 0.2284(4) 0.0767(15) Uani 1 1 d . A .
H1B H 0.4022 -0.0441 0.2851 0.115 Uiso 1 1 calc R . .
H1C H 0.5030 0.0202 0.2442 0.115 Uiso 1 1 calc R . .
H1D H 0.4242 -0.0786 0.1771 0.115 Uiso 1 1 calc R . .
C2 C 0.3739(3) 0.1377(5) 0.1958(3) 0.0546(11) Uani 1 1 d . . .
C3 C 0.4082(3) 0.2872(5) 0.2168(3) 0.0440(9) Uani 1 1 d . A .
C4 C 0.3507(3) 0.4157(5) 0.1783(3) 0.0501(10) Uani 1 1 d . . .
C5 C 0.3884(4) 0.5757(5) 0.1930(3) 0.0618(12) Uani 1 1 d . A .
H5A H 0.3394 0.6452 0.1598 0.093 Uiso 1 1 calc R . .
H5B H 0.4546 0.5865 0.1672 0.093 Uiso 1 1 calc R . .
H5C H 0.3956 0.5991 0.2615 0.093 Uiso 1 1 calc R . .
C6 C 0.4972(3) 0.3062(4) 0.4040(3) 0.0376(8) Uani 1 1 d . . .
C7 C 0.4233(3) 0.2847(4) 0.5539(3) 0.0390(8) Uani 1 1 d . . .
C8 C 0.2620(4) -0.0597(5) 0.6146(3) 0.0663(13) Uani 1 1 d . C .
H8A H 0.2229 -0.1532 0.6058 0.099 Uiso 1 1 calc R . .
H8B H 0.2893 -0.0507 0.6816 0.099 Uiso 1 1 calc R . .
H8C H 0.3183 -0.0610 0.5737 0.099 Uiso 1 1 calc R . .
C9 C 0.1934(3) 0.0727(5) 0.5880(3) 0.0473(10) Uani 1 1 d . . .
C10 C 0.2246(3) 0.2271(5) 0.5982(3) 0.0435(9) Uani 1 1 d . C .
C11 C 0.1524(3) 0.3464(5) 0.5708(3) 0.0531(10) Uani 1 1 d . . .
C12 C 0.1790(4) 0.5127(5) 0.5821(4) 0.0695(13) Uani 1 1 d . C .
H12A H 0.1193 0.5736 0.5606 0.104 Uiso 1 1 calc R . .
H12B H 0.2351 0.5368 0.5435 0.104 Uiso 1 1 calc R . .
H12C H 0.1997 0.5345 0.6494 0.104 Uiso 1 1 calc R . .

loop_
_atom_site_aniso_label
_atom_site_aniso_U_11
_atom_site_aniso_U_22
_atom_site_aniso_U_33
_atom_site_aniso_U_23
_atom_site_aniso_U_13
_atom_site_aniso_U_12
S1 0.0331(5) 0.0705(7) 0.0437(5) 0.0042(5) 0.0081(4) -0.0012(5)
S2 0.0282(5) 0.0722(7) 0.0378(5) -0.0013(5) 0.0017(4) -0.0050(4)
S3 0.0418(5) 0.0787(8) 0.0368(5) -0.0029(5) 0.0055(4) -0.0058(5)
O1 0.066(2) 0.081(2) 0.067(2) -0.0142(18) 0.0008(17) -0.0201(18)
O2 0.0506(17) 0.091(3) 0.0570(19) 0.0005(17) -0.0125(14) 0.0046(17)
O3 0.0437(16) 0.071(2) 0.075(2) -0.0012(17) 0.0069(14) -0.0111(15)
O4 0.0378(16) 0.085(3) 0.084(2) 0.0092(19) 0.0061(15) 0.0127(16)
N1 0.0334(16) 0.068(2) 0.0435(18) -0.0024(16) 0.0024(14) -0.0015(15)
N2 0.0343(16) 0.068(2) 0.0419(17) -0.0060(16) 0.0005(13) -0.0006(16)
C1 0.079(3) 0.054(3) 0.099(4) 0.000(3) 0.018(3) -0.001(3)
C2 0.051(2) 0.069(3) 0.045(2) -0.005(2) 0.0147(19) -0.003(2)
C3 0.0368(19) 0.061(3) 0.0351(19) -0.0028(18) 0.0068(15) 0.0013(18)
C4 0.046(2) 0.068(3) 0.037(2) -0.0029(19) 0.0076(17) 0.005(2)
C5 0.065(3) 0.061(3) 0.058(3) 0.000(2) 0.003(2) 0.011(2)
C6 0.0297(17) 0.041(2) 0.042(2) -0.0030(16) 0.0064(15) 0.0004(15)
C7 0.0337(18) 0.048(2) 0.0360(18) -0.0006(16) 0.0042(14) -0.0054(16)
C8 0.073(3) 0.061(3) 0.065(3) 0.004(2) 0.007(2) 0.008(2)
C9 0.041(2) 0.061(3) 0.041(2) 0.0003(19) 0.0097(16) 0.0012(19)
C10 0.0346(19) 0.057(3) 0.040(2) -0.0001(18) 0.0090(15) 0.0021(18)
C11 0.045(2) 0.063(3) 0.053(2) 0.008(2) 0.0181(19) 0.002(2)
C12 0.074(3) 0.060(3) 0.077(3) 0.011(3) 0.019(3) 0.011(3)

loop_
_atom_type_symbol
_atom_type_description
_atom_type_scat_dispersion_real
_atom_type_scat_dispersion_imag
_atom_type_scat_source
C C 0.0033 0.0016 'International Tables Vol C Tables 4.2.6.8 and 6.1.1.4'
H H 0.0000 0.0000 'International Tables Vol C Tables 4.2.6.8 and 6.1.1.4'
N N 0.0061 0.0033 'International Tables Vol C Tables 4.2.6.8 and 6.1.1.4'
O O 0.0106 0.0060 'International Tables Vol C Tables 4.2.6.8 and 6.1.1.4'
S S 0.1246 0.1234 'International Tables Vol C Tables 4.2.6.8 and 6.1.1.4'
Cl Cl 0.1484 0.1585 'International Tables Vol C Tables 4.2.6.8 and 6.1.1.4'
Ni Ni 0.3393 1.1124 'International Tables Vol C Tables 4.2.6.8 and 6.1.1.4'

loop_
_geom_angle_atom_site_label_1
_geom_angle_atom_site_label_2
_geom_angle_atom_site_label_3
_geom_angle
_geom_angle_site_symmetry_1
_geom_angle_site_symmetry_3
_geom_angle_publ_flag
C6 S1 C3 101.79(16) . . ?
C7 S2 C6 85.97(16) . . ?
C7 S3 C10 102.29(16) . . ?
C2 O1 H1A 104(2) . . ?
C9 O3 H3A 103(2) . . ?
C6 N1 N2 112.1(3) . . ?
C7 N2 N1 111.7(3) . . ?
C2 C1 H1B 109.5 . . ?
C2 C1 H1C 109.5 . . ?
H1B C1 H1C 109.5 . . ?
C2 C1 H1D 109.5 . . ?
H1B C1 H1D 109.5 . . ?
H1C C1 H1D 109.5 . . ?
O1 C2 C3 119.9(4) . . ?
O1 C2 C1 115.2(4) . . ?
C3 C2 C1 124.9(4) . . ?
C2 C3 C4 120.9(4) . . ?
C2 C3 S1 119.7(3) . . ?
C4 C3 S1 119.2(3) . . ?
O2 C4 C3 119.7(4) . . ?
O2 C4 C5 117.9(4) . . ?
C3 C4 C5 122.4(4) . . ?
C4 C5 H5A 109.5 . . ?
C4 C5 H5B 109.5 . . ?
H5A C5 H5B 109.5 . . ?
C4 C5 H5C 109.5 . . ?
H5A C5 H5C 109.5 . . ?
H5B C5 H5C 109.5 . . ?
N1 C6 S2 114.8(3) . . ?
N1 C6 S1 121.9(3) . . ?
S2 C6 S1 123.3(2) . . ?
N2 C7 S2 115.4(3) . . ?
N2 C7 S3 120.9(3) . . ?
S2 C7 S3 123.7(2) . . ?
C9 C8 H8A 109.5 . . ?
C9 C8 H8B 109.5 . . ?
H8A C8 H8B 109.5 . . ?
C9 C8 H8C 109.5 . . ?
H8A C8 H8C 109.5 . . ?
H8B C8 H8C 109.5 . . ?
O3 C9 C10 120.5(4) . . ?
O3 C9 C8 115.4(4) . . ?
C10 C9 C8 124.0(4) . . ?
C9 C10 C11 119.7(4) . . ?
C9 C10 S3 120.1(3) . . ?
C11 C10 S3 120.0(3) . . ?
O4 C11 C10 119.9(4) . . ?
O4 C11 C12 117.4(4) . . ?
C10 C11 C12 122.7(4) . . ?
C11 C12 H12A 109.5 . . ?
C11 C12 H12B 109.5 . . ?
H12A C12 H12B 109.5 . . ?
C11 C12 H12C 109.5 . . ?
H12A C12 H12C 109.5 . . ?
H12B C12 H12C 109.5 . . ?

loop_
_geom_bond_atom_site_label_1
_geom_bond_atom_site_label_2
_geom_bond_distance
_geom_bond_site_symmetry_2
_geom_bond_publ_flag
S1 C6 1.746(4) . ?
S1 C3 1.771(4) . ?
S2 C7 1.725(3) . ?
S2 C6 1.734(3) . ?
S3 C7 1.757(4) . ?
S3 C10 1.758(4) . ?
O1 C2 1.294(5) . ?
O1 H1A 1.19(6) . ?
O2 C4 1.273(5) . ?
O3 C9 1.289(5) . ?
O3 H3A 1.11(5) . ?
O4 C11 1.275(5) . ?
N1 C6 1.295(4) . ?
N1 N2 1.393(4) . ?
N2 C7 1.293(4) . ?
C1 C2 1.482(6) . ?
C1 H1B 0.9600 . ?
C1 H1C 0.9600 . ?
C1 H1D 0.9600 . ?
C2 C3 1.396(6) . ?
C3 C4 1.418(6) . ?
C4 C5 1.484(6) . ?
C5 H5A 0.9600 . ?
C5 H5B 0.9600 . ?
C5 H5C 0.9600 . ?
C8 C9 1.479(6) . ?
C8 H8A 0.9600 . ?
C8 H8B 0.9600 . ?
C8 H8C 0.9600 . ?
C9 C10 1.407(6) . ?
C10 C11 1.423(6) . ?
C11 C12 1.493(6) . ?
C12 H12A 0.9600 . ?
C12 H12B 0.9600 . ?
C12 H12C 0.9600 . ?

loop_
_geom_hbond_atom_site_label_D
_geom_hbond_atom_site_label_H
_geom_hbond_atom_site_label_A
_geom_hbond_distance_DH
_geom_hbond_distance_HA
_geom_hbond_distance_DA
_geom_hbond_angle_DHA
_geom_hbond_site_symmetry_A
O1 H1A O2 1.19(6) 1.34(6) 2.460(5) 152(4) .
O3 H3A O4 1.11(5) 1.40(5) 2.451(5) 155(4) .

loop_
_geom_torsion_atom_site_label_1
_geom_torsion_atom_site_label_2
_geom_torsion_atom_site_label_3
_geom_torsion_atom_site_label_4
_geom_torsion
_geom_torsion_site_symmetry_1
_geom_torsion_site_symmetry_2
_geom_torsion_site_symmetry_3
_geom_torsion_site_symmetry_4
_geom_torsion_publ_flag
C6 N1 N2 C7 0.4(5) . . . . ?
O1 C2 C3 C4 -4.2(6) . . . . ?
C1 C2 C3 C4 176.9(4) . . . . ?
O1 C2 C3 S1 -179.0(3) . . . . ?
C1 C2 C3 S1 2.1(6) . . . . ?
C6 S1 C3 C2 -86.2(3) . . . . ?
C6 S1 C3 C4 98.9(3) . . . . ?
C2 C3 C4 O2 3.6(5) . . . . ?
S1 C3 C4 O2 178.5(3) . . . . ?
C2 C3 C4 C5 -175.4(4) . . . . ?
S1 C3 C4 C5 -0.6(5) . . . . ?
N2 N1 C6 S2 0.1(4) . . . . ?
N2 N1 C6 S1 -179.9(3) . . . . ?
C7 S2 C6 N1 -0.4(3) . . . . ?
C7 S2 C6 S1 179.6(3) . . . . ?
C3 S1 C6 N1 177.3(3) . . . . ?
C3 S1 C6 S2 -2.7(3) . . . . ?
N1 N2 C7 S2 -0.7(4) . . . . ?
N1 N2 C7 S3 -177.7(3) . . . . ?
C6 S2 C7 N2 0.6(3) . . . . ?
C6 S2 C7 S3 177.6(3) . . . . ?
C10 S3 C7 N2 -174.2(3) . . . . ?
C10 S3 C7 S2 9.0(3) . . . . ?
O3 C9 C10 C11 0.5(6) . . . . ?
C8 C9 C10 C11 -179.7(4) . . . . ?
O3 C9 C10 S3 175.1(3) . . . . ?
C8 C9 C10 S3 -5.2(5) . . . . ?
C7 S3 C10 C9 93.0(3) . . . . ?
C7 S3 C10 C11 -92.5(3) . . . . ?
C9 C10 C11 O4 -1.8(6) . . . . ?
S3 C10 C11 O4 -176.4(3) . . . . ?
C9 C10 C11 C12 178.3(4) . . . . ?
S3 C10 C11 C12 3.7(5) . . . . ?

loop_
_cod_related_entry_id
_cod_related_entry_database
_cod_related_entry_code
1 ChemSpider 21175384
